data_4112280
loop_
_publ_author_name
'Seth B. Harkins'
'Jonas C. Peters'

_publ_section_title
;
 Amido-Bridged Cu2N2 Diamond Cores that Minimize Structural Reorganization
 and Facilitate Reversible Redox Behavior between a Cu1Cu1 and a Class III
 Delocalized Cu1.5Cu1.5 Species
;
_journal_name_full 'Journal of the American Chemical Society'
_journal_page_first 2885
_journal_page_last 2893
_journal_paper_doi 10.1021/ja037364m
_journal_volume 126
_journal_year 2004
_chemical_formula_sum 'C74 H69 B Cu2 F24 N2 O0.5 S4'
_chemical_formula_weight 1716.478
_chemical_name_systematic
; 
 ? 
;
_space_group_IT_number 2
_symmetry_cell_setting triclinic
_symmetry_space_group_name_Hall '-P 1'
_symmetry_space_group_name_H-M 'P -1'
_atom_sites_solution_hydrogens geom
_atom_sites_solution_primary direct
_atom_sites_solution_secondary difmap
_audit_creation_method SHELXL-97
_cell_angle_alpha 74.2340(10)
_cell_angle_beta 83.2220(10)
_cell_angle_gamma 85.6030(10)
_cell_formula_units_Z 2
_cell_length_a 10.3179(8)
_cell_length_b 19.3779(14)
_cell_length_c 19.9116(15)
_cell_measurement_reflns_used 7200
_cell_measurement_temperature 100(2)
_cell_measurement_theta_max 28.04
_cell_measurement_theta_min 2.19
_cell_volume 3800.4(5)
_computing_cell_refinement 'Bruker SMART'
_computing_data_collection 'Bruker SMART'
_computing_data_reduction 'Bruker SAINT'
_computing_molecular_graphics 'Bruker SHELXTL'
_computing_publication_material 'Bruker SHELXTL'
_computing_structure_refinement 'SHELXL-97 (Sheldrick, 1997)'
_computing_structure_solution 'SHELXS-97 (Sheldrick, 1990)'
_diffrn_ambient_temperature 100(2)
_diffrn_measured_fraction_theta_full 0.919
_diffrn_measured_fraction_theta_max 0.919
_diffrn_measurement_device_type 'CCD area detector'
_diffrn_measurement_method 'phi and omega scans'
_diffrn_radiation_monochromator graphite
_diffrn_radiation_source 'fine-focus sealed tube'
_diffrn_radiation_type MoK\a
_diffrn_radiation_wavelength 0.71073
_diffrn_reflns_av_R_equivalents 0.0552
_diffrn_reflns_av_sigmaI/netI 0.0411
_diffrn_reflns_limit_h_max 13
_diffrn_reflns_limit_h_min -13
_diffrn_reflns_limit_k_max 25
_diffrn_reflns_limit_k_min -25
_diffrn_reflns_limit_l_max 26
_diffrn_reflns_limit_l_min -26
_diffrn_reflns_number 79590
_diffrn_reflns_theta_full 28.48
_diffrn_reflns_theta_max 28.48
_diffrn_reflns_theta_min 1.72
_exptl_absorpt_coefficient_mu 0.773
_exptl_absorpt_correction_type none
_exptl_crystal_colour 'dark red'
_exptl_crystal_density_diffrn 1.500
_exptl_crystal_density_meas 0
_exptl_crystal_description blades
_exptl_crystal_F_000 1748
_exptl_crystal_size_max 0.34
_exptl_crystal_size_mid 0.28
_exptl_crystal_size_min 0.14
_refine_diff_density_max 0.613
_refine_diff_density_min -0.502
_refine_diff_density_rms 0.072
_refine_ls_extinction_method none
_refine_ls_goodness_of_fit_ref 1.580
_refine_ls_hydrogen_treatment mixed
_refine_ls_matrix_type full
_refine_ls_number_parameters 1004
_refine_ls_number_reflns 17675
_refine_ls_number_restraints 0
_refine_ls_restrained_S_all 1.580
_refine_ls_R_factor_all 0.0597
_refine_ls_R_factor_gt 0.0393
_refine_ls_shift/su_max 0.032
_refine_ls_shift/su_mean 0.002
_refine_ls_structure_factor_coef Fsqd
_refine_ls_weighting_details 'calc w=1/[\s^2^(Fo^2^)+(0.0200P)^2^+0.0000P] where P=(Fo^2^+2Fc^2^)/3'
_refine_ls_weighting_scheme calc
_refine_ls_wR_factor_gt 0.0810
_refine_ls_wR_factor_ref 0.0850
_reflns_number_gt 13258
_reflns_number_total 17675
_reflns_threshold_expression >2sigma(I)
_cod_data_source_file ja037364msi20031204_074101_2.cif
_cod_data_source_block 3
_cod_original_formula_sum 'C74 H69 B Cu2 F24 N2 O0.50 S4'
_cod_database_code 4112280

loop_
_symmetry_equiv_pos_as_xyz
'x, y, z'
'-x, -y, -z'

loop_
_atom_site_label
_atom_site_type_symbol
_atom_site_fract_x
_atom_site_fract_y
_atom_site_fract_z
_atom_site_U_iso_or_equiv
_atom_site_adp_type
_atom_site_occupancy
_atom_site_symmetry_multiplicity
_atom_site_calc_flag
_atom_site_refinement_flags
_atom_site_disorder_assembly
_atom_site_disorder_group
Cu1 Cu 0.80931(2) 0.830282(13) 0.738796(13) 0.01733(6) Uani 1 1 d . . .
Cu2 Cu 0.69773(2) 0.765383(13) 0.672776(13) 0.01832(7) Uani 1 1 d . . .
N1 N 0.60919(15) 0.83392(9) 0.72952(9) 0.0172(4) Uani 1 1 d . . .
N2 N 0.89659(15) 0.76684(9) 0.67384(8) 0.0171(4) Uani 1 1 d . . .
S1 S 0.61329(5) 0.67258(3) 0.76041(3) 0.02231(12) Uani 1 1 d . . .
S2 S 0.81005(5) 0.94759(3) 0.67546(3) 0.01849(11) Uani 1 1 d . . .
S3 S 0.87040(5) 0.74051(3) 0.83164(3) 0.02162(12) Uani 1 1 d . . .
S4 S 0.72301(5) 0.82783(3) 0.55752(3) 0.02119(12) Uani 1 1 d . . .
O O 1.0000 0.5000 0.5000 0.195(6) Uani 1 2 d S . .
B1 B 0.3879(2) 0.73273(12) 0.19434(12) 0.0161(5) Uani 1 1 d . . .
C1 C 0.53398(18) 0.80072(11) 0.79220(11) 0.0185(4) Uani 1 1 d . . .
C2 C 0.53954(19) 0.72540(11) 0.81675(11) 0.0217(5) Uani 1 1 d . . .
C3 C 0.4907(2) 0.69260(12) 0.88497(12) 0.0274(5) Uani 1 1 d . . .
H3 H 0.5006 0.6419 0.9023 0.033 Uiso 1 1 calc R . .
C4 C 0.4281(2) 0.73236(13) 0.92796(12) 0.0297(5) Uani 1 1 d . . .
H4 H 0.3955 0.7094 0.9747 0.036 Uiso 1 1 calc R . .
C5 C 0.4130(2) 0.80634(12) 0.90233(11) 0.0253(5) Uani 1 1 d . . .
H5 H 0.3659 0.8338 0.9309 0.030 Uiso 1 1 calc R . .
C6 C 0.46618(19) 0.84026(12) 0.83556(11) 0.0212(5) Uani 1 1 d . . .
H6 H 0.4566 0.8910 0.8189 0.025 Uiso 1 1 calc R . .
C7 C 0.56021(19) 0.89945(11) 0.68696(10) 0.0171(4) Uani 1 1 d . . .
C8 C 0.64633(19) 0.95395(11) 0.65292(10) 0.0179(4) Uani 1 1 d . . .
C9 C 0.6048(2) 1.01192(11) 0.60016(11) 0.0239(5) Uani 1 1 d . . .
H9 H 0.6646 1.0475 0.5758 0.029 Uiso 1 1 calc R . .
C10 C 0.4777(2) 1.01835(12) 0.58279(11) 0.0267(5) Uani 1 1 d . . .
H10 H 0.4505 1.0574 0.5460 0.032 Uiso 1 1 calc R . .
C11 C 0.3906(2) 0.96709(12) 0.61972(11) 0.0257(5) Uani 1 1 d . . .
H11 H 0.3020 0.9725 0.6097 0.031 Uiso 1 1 calc R . .
C12 C 0.4308(2) 0.90855(11) 0.67070(11) 0.0218(5) Uani 1 1 d . . .
H12 H 0.3697 0.8738 0.6952 0.026 Uiso 1 1 calc R . .
C13 C 0.95648(18) 0.70109(11) 0.70953(11) 0.0188(4) Uani 1 1 d . . .
C14 C 0.93608(19) 0.67859(11) 0.78322(11) 0.0217(5) Uani 1 1 d . . .
C15 C 0.9671(2) 0.60784(12) 0.81818(12) 0.0279(5) Uani 1 1 d . . .
H15 H 0.9469 0.5919 0.8676 0.034 Uiso 1 1 calc R . .
C16 C 1.0267(2) 0.56064(13) 0.78212(13) 0.0333(6) Uani 1 1 d . . .
H16 H 1.0470 0.5123 0.8064 0.040 Uiso 1 1 calc R . .
C17 C 1.0568(2) 0.58415(12) 0.71010(13) 0.0301(5) Uani 1 1 d . . .
H17 H 1.1017 0.5524 0.6854 0.036 Uiso 1 1 calc R . .
C18 C 1.02205(19) 0.65356(11) 0.67392(12) 0.0237(5) Uani 1 1 d . . .
H18 H 1.0429 0.6690 0.6245 0.028 Uiso 1 1 calc R . .
C19 C 0.96187(19) 0.80843(10) 0.61198(10) 0.0180(4) Uani 1 1 d . . .
C20 C 0.8884(2) 0.84753(11) 0.55730(11) 0.0197(4) Uani 1 1 d . . .
C21 C 0.9456(2) 0.90151(11) 0.50311(11) 0.0247(5) Uani 1 1 d . . .
H21 H 0.8942 0.9297 0.4681 0.030 Uiso 1 1 calc R . .
C22 C 1.0757(2) 0.91435(12) 0.49981(11) 0.0272(5) Uani 1 1 d . . .
H22 H 1.1137 0.9519 0.4631 0.033 Uiso 1 1 calc R . .
C23 C 1.1512(2) 0.87238(12) 0.55017(11) 0.0255(5) Uani 1 1 d . . .
H23 H 1.2420 0.8796 0.5466 0.031 Uiso 1 1 calc R . .
C24 C 1.0953(2) 0.82023(11) 0.60552(11) 0.0211(5) Uani 1 1 d . . .
H24 H 1.1483 0.7919 0.6397 0.025 Uiso 1 1 calc R . .
C25 C 0.4710(2) 0.63916(12) 0.73034(13) 0.0301(5) Uani 1 1 d . . .
C26 C 0.5348(2) 0.59485(14) 0.68179(16) 0.0444(7) Uani 1 1 d . . .
H26A H 0.4669 0.5757 0.6624 0.067 Uiso 1 1 calc R . .
H26B H 0.5883 0.5551 0.7083 0.067 Uiso 1 1 calc R . .
H26C H 0.5901 0.6253 0.6435 0.067 Uiso 1 1 calc R . .
C27 C 0.3916(2) 0.59208(14) 0.79333(15) 0.0440(7) Uani 1 1 d . . .
H27A H 0.3486 0.6219 0.8229 0.066 Uiso 1 1 calc R . .
H27B H 0.4498 0.5555 0.8206 0.066 Uiso 1 1 calc R . .
H27C H 0.3254 0.5686 0.7769 0.066 Uiso 1 1 calc R . .
C28 C 0.3870(2) 0.70167(12) 0.69173(13) 0.0304(5) Uani 1 1 d . . .
H28A H 0.4389 0.7300 0.6504 0.046 Uiso 1 1 calc R . .
H28B H 0.3555 0.7321 0.7229 0.046 Uiso 1 1 calc R . .
H28C H 0.3122 0.6834 0.6769 0.046 Uiso 1 1 calc R . .
C29 C 0.8080(2) 1.00940(11) 0.73367(11) 0.0239(5) Uani 1 1 d . . .
C30 C 0.9481(2) 1.00331(13) 0.75166(13) 0.0346(6) Uani 1 1 d . . .
H30A H 0.9574 1.0346 0.7819 0.052 Uiso 1 1 calc R . .
H30B H 1.0069 1.0179 0.7084 0.052 Uiso 1 1 calc R . .
H30C H 0.9704 0.9535 0.7762 0.052 Uiso 1 1 calc R . .
C31 C 0.7106(2) 0.98577(12) 0.79789(11) 0.0284(5) Uani 1 1 d . . .
H31A H 0.7331 0.9362 0.8232 0.043 Uiso 1 1 calc R . .
H31B H 0.6225 0.9885 0.7832 0.043 Uiso 1 1 calc R . .
H31C H 0.7132 1.0173 0.8287 0.043 Uiso 1 1 calc R . .
C32 C 0.7739(3) 1.08594(12) 0.69288(12) 0.0339(6) Uani 1 1 d . . .
H32A H 0.6846 1.0890 0.6798 0.051 Uiso 1 1 calc R . .
H32B H 0.8350 1.0996 0.6504 0.051 Uiso 1 1 calc R . .
H32C H 0.7802 1.1186 0.7222 0.051 Uiso 1 1 calc R . .
C33 C 1.0200(2) 0.76502(13) 0.86367(11) 0.0255(5) Uani 1 1 d . . .
C34 C 1.1171(2) 0.79798(13) 0.80134(12) 0.0297(5) Uani 1 1 d . . .
H34A H 1.0759 0.8406 0.7712 0.045 Uiso 1 1 calc R . .
H34B H 1.1436 0.7628 0.7745 0.045 Uiso 1 1 calc R . .
H34C H 1.1941 0.8117 0.8183 0.045 Uiso 1 1 calc R . .
C35 C 1.0814(2) 0.69850(14) 0.91153(12) 0.0364(6) Uani 1 1 d . . .
H35A H 1.1522 0.7125 0.9332 0.055 Uiso 1 1 calc R . .
H35B H 1.1166 0.6652 0.8840 0.055 Uiso 1 1 calc R . .
H35C H 1.0149 0.6751 0.9482 0.055 Uiso 1 1 calc R . .
C36 C 0.9680(2) 0.81824(14) 0.90491(12) 0.0344(6) Uani 1 1 d . . .
H36A H 0.9088 0.7944 0.9453 0.052 Uiso 1 1 calc R . .
H36B H 0.9205 0.8583 0.8748 0.052 Uiso 1 1 calc R . .
H36C H 1.0411 0.8365 0.9213 0.052 Uiso 1 1 calc R . .
C37 C 0.7366(2) 0.76815(12) 0.49645(12) 0.0289(5) Uani 1 1 d . . .
C38 C 0.7947(3) 0.80926(14) 0.42435(12) 0.0402(7) Uani 1 1 d . . .
H38A H 0.8860 0.8185 0.4264 0.060 Uiso 1 1 calc R . .
H38B H 0.7451 0.8550 0.4092 0.060 Uiso 1 1 calc R . .
H38C H 0.7904 0.7808 0.3908 0.060 Uiso 1 1 calc R . .
C39 C 0.8177(2) 0.70003(12) 0.52487(13) 0.0312(5) Uani 1 1 d . . .
H39A H 0.8172 0.6679 0.4944 0.047 Uiso 1 1 calc R . .
H39B H 0.7807 0.6760 0.5724 0.047 Uiso 1 1 calc R . .
H39C H 0.9078 0.7121 0.5262 0.047 Uiso 1 1 calc R . .
C40 C 0.5946(2) 0.75282(15) 0.49451(15) 0.0426(7) Uani 1 1 d . . .
H40A H 0.5900 0.7245 0.4610 0.064 Uiso 1 1 calc R . .
H40B H 0.5438 0.7982 0.4800 0.064 Uiso 1 1 calc R . .
H40C H 0.5589 0.7259 0.5413 0.064 Uiso 1 1 calc R . .
C41 C 0.43437(19) 0.67475(10) 0.14851(10) 0.0169(4) Uani 1 1 d . . .
C42 C 0.34832(19) 0.63336(10) 0.12863(10) 0.0179(4) Uani 1 1 d . . .
H42 H 0.2575 0.6388 0.1422 0.022 Uiso 1 1 calc R . .
C43 C 0.3899(2) 0.58477(11) 0.08991(11) 0.0197(4) Uani 1 1 d . . .
C44 C 0.5218(2) 0.57501(11) 0.06886(11) 0.0216(5) Uani 1 1 d . . .
H44 H 0.5506 0.5418 0.0422 0.026 Uiso 1 1 calc R . .
C45 C 0.60999(19) 0.61501(11) 0.08773(11) 0.0209(5) Uani 1 1 d . A .
C46 C 0.56722(19) 0.66353(11) 0.12644(10) 0.0189(4) Uani 1 1 d . . .
H46 H 0.6300 0.6903 0.1386 0.023 Uiso 1 1 calc R . .
C47 C 0.2948(2) 0.54346(12) 0.06735(12) 0.0260(5) Uani 1 1 d . . .
C48 C 0.7525(2) 0.60582(13) 0.06517(13) 0.0291(5) Uani 1 1 d . . .
C49 C 0.40281(18) 0.69501(10) 0.27763(10) 0.0165(4) Uani 1 1 d . . .
C50 C 0.32577(19) 0.71847(11) 0.33057(10) 0.0191(4) Uani 1 1 d . . .
H50 H 0.2609 0.7558 0.3177 0.023 Uiso 1 1 calc R . .
C51 C 0.3404(2) 0.68921(11) 0.40136(11) 0.0217(5) Uani 1 1 d . . .
C52 C 0.4335(2) 0.63517(11) 0.42213(11) 0.0214(5) Uani 1 1 d . . .
H52 H 0.4431 0.6146 0.4705 0.026 Uiso 1 1 calc R . .
C53 C 0.5127(2) 0.61144(11) 0.37122(11) 0.0192(4) Uani 1 1 d . . .
C54 C 0.49656(19) 0.63995(10) 0.30052(11) 0.0181(4) Uani 1 1 d . . .
H54 H 0.5507 0.6216 0.2667 0.022 Uiso 1 1 calc R . .
C55 C 0.2573(2) 0.71944(15) 0.45422(12) 0.0356(6) Uani 1 1 d . . .
C56 C 0.6160(2) 0.55421(12) 0.39398(12) 0.0296(5) Uani 1 1 d . . .
C57 C 0.48260(18) 0.80127(10) 0.16625(10) 0.0160(4) Uani 1 1 d . . .
C58 C 0.53722(18) 0.83376(10) 0.20987(10) 0.0171(4) Uani 1 1 d . . .
H58 H 0.5195 0.8156 0.2592 0.021 Uiso 1 1 calc R . .
C59 C 0.61707(19) 0.89199(11) 0.18368(11) 0.0176(4) Uani 1 1 d . . .
C60 C 0.64515(19) 0.92087(11) 0.11227(11) 0.0180(4) Uani 1 1 d . . .
H60 H 0.6991 0.9607 0.0945 0.022 Uiso 1 1 calc R . .
C61 C 0.59191(18) 0.88968(11) 0.06766(10) 0.0173(4) Uani 1 1 d . . .
C62 C 0.51328(18) 0.83130(11) 0.09400(10) 0.0173(4) Uani 1 1 d . . .
H62 H 0.4789 0.8109 0.0619 0.021 Uiso 1 1 calc R . .
C63 C 0.6782(2) 0.92198(12) 0.23344(11) 0.0242(5) Uani 1 1 d . . .
C64 C 0.6191(2) 0.91723(11) -0.01007(11) 0.0208(5) Uani 1 1 d . . .
C65 C 0.23520(19) 0.75825(11) 0.18293(10) 0.0175(4) Uani 1 1 d . . .
C66 C 0.13230(19) 0.71576(11) 0.22047(11) 0.0197(4) Uani 1 1 d . . .
H66 H 0.1522 0.6738 0.2562 0.024 Uiso 1 1 calc R . .
C67 C 0.0029(2) 0.73261(11) 0.20749(11) 0.0212(5) Uani 1 1 d . . .
C68 C -0.0309(2) 0.79245(11) 0.15549(11) 0.0226(5) Uani 1 1 d . . .
H68 H -0.1193 0.8035 0.1460 0.027 Uiso 1 1 calc R . .
C69 C 0.0681(2) 0.83585(11) 0.11759(11) 0.0205(5) Uani 1 1 d . . .
C70 C 0.19750(19) 0.81936(11) 0.13189(10) 0.0184(4) Uani 1 1 d . . .
H70 H 0.2627 0.8509 0.1059 0.022 Uiso 1 1 calc R . .
C71 C -0.0993(2) 0.68352(13) 0.25062(12) 0.0301(5) Uani 1 1 d . . .
C72 C 0.0370(2) 0.90199(12) 0.06213(12) 0.0272(5) Uani 1 1 d . . .
C73 C 0.9811(12) 0.5069(7) 0.5551(6) 0.087(4) Uani 0.50 1 d P . .
H73A H 0.9790 0.5592 0.5501 0.105 Uiso 0.50 1 calc PR . .
H73B H 1.0597 0.4863 0.5788 0.105 Uiso 0.50 1 calc PR . .
C74 C 0.8830(6) 0.4557(3) 0.5588(4) 0.0461(16) Uani 0.50 1 d P . .
H74A H 0.8041 0.4583 0.5342 0.055 Uiso 0.50 1 calc PR . .
H74B H 0.9129 0.4045 0.5730 0.055 Uiso 0.50 1 calc PR . .
C75 C 0.8491(5) 0.4747(2) 0.6130(4) 0.136(2) Uani 1 1 d . . .
H75A H 0.7790 0.4454 0.6450 0.203 Uiso 0.50 1 d P . .
H75B H 0.9198 0.4716 0.6431 0.203 Uiso 0.50 1 d P . .
H75C H 0.8124 0.5245 0.6048 0.203 Uiso 0.50 1 d P . .
H75D H 0.8375 0.4974 0.6552 0.203 Uiso 0.50 1 d P . .
H75E H 0.7684 0.4868 0.5929 0.203 Uiso 0.50 1 d P . .
H75F H 0.8570 0.4244 0.6348 0.203 Uiso 0.50 1 d P . .
F1 F 0.17150(13) 0.55422(8) 0.09185(8) 0.0479(4) Uani 1 1 d . . .
F2 F 0.32179(14) 0.47267(7) 0.08637(8) 0.0419(4) Uani 1 1 d . . .
F3 F 0.29631(14) 0.56045(7) -0.00290(7) 0.0402(4) Uani 1 1 d . . .
F4 F 0.79855(16) 0.53890(11) 0.09146(13) 0.0774(9) Uani 0.927(4) 1 d P A 1
F5 F 0.77676(15) 0.61437(12) -0.00314(8) 0.0552(7) Uani 0.927(4) 1 d P A 1
F6 F 0.82642(16) 0.64883(16) 0.08153(16) 0.0930(12) Uani 0.927(4) 1 d P A 1
F7 F 0.29596(16) 0.78488(9) 0.45386(8) 0.0563(4) Uani 1 1 d . . .
F8 F 0.13391(14) 0.73187(10) 0.44153(8) 0.0591(5) Uani 1 1 d . . .
F9 F 0.26269(19) 0.68045(10) 0.51943(8) 0.0737(6) Uani 1 1 d . . .
F4A F 0.8204(17) 0.5944(11) 0.1150(9) 0.022(5) Uiso 0.073(4) 1 d P A 2
F5A F 0.7929(18) 0.6628(11) 0.0188(11) 0.036(6) Uiso 0.073(4) 1 d P A 2
F6A F 0.7899(19) 0.5600(12) 0.0391(13) 0.035(6) Uiso 0.073(4) 1 d P A 2
F10 F 0.56529(15) 0.49153(7) 0.42919(7) 0.0487(4) Uani 1 1 d . . .
F11 F 0.69014(17) 0.57084(9) 0.43693(9) 0.0661(5) Uani 1 1 d . . .
F12 F 0.69501(13) 0.53978(7) 0.34111(7) 0.0405(4) Uani 1 1 d . . .
F13 F 0.60361(13) 0.91638(8) 0.29391(7) 0.0437(4) Uani 1 1 d . . .
F14 F 0.79193(13) 0.88827(8) 0.25088(7) 0.0394(4) Uani 1 1 d . . .
F15 F 0.70339(16) 0.99134(7) 0.20742(8) 0.0491(4) Uani 1 1 d . . .
F16 F 0.69296(12) 0.97434(7) -0.02966(6) 0.0332(3) Uani 1 1 d . . .
F17 F 0.67961(13) 0.86708(7) -0.03921(6) 0.0322(3) Uani 1 1 d . . .
F18 F 0.50873(11) 0.93740(7) -0.04187(6) 0.0263(3) Uani 1 1 d . . .
F19 F -0.08110(16) 0.61733(8) 0.24336(10) 0.0626(5) Uani 1 1 d . . .
F20 F -0.09978(15) 0.67705(9) 0.31871(8) 0.0552(4) Uani 1 1 d . . .
F21 F -0.21918(13) 0.70571(9) 0.23459(9) 0.0609(5) Uani 1 1 d . . .
F22 F -0.07332(12) 0.89763(7) 0.03407(7) 0.0371(3) Uani 1 1 d . . .
F23 F 0.02073(17) 0.96032(7) 0.08613(8) 0.0533(4) Uani 1 1 d . . .
F24 F 0.13081(12) 0.91623(7) 0.00823(7) 0.0381(3) Uani 1 1 d . . .

loop_
_atom_site_aniso_label
_atom_site_aniso_U_11
_atom_site_aniso_U_22
_atom_site_aniso_U_33
_atom_site_aniso_U_23
_atom_site_aniso_U_13
_atom_site_aniso_U_12
Cu1 0.01533(13) 0.01986(14) 0.01621(13) -0.00330(11) -0.00183(10) -0.00215(10)
Cu2 0.01555(13) 0.01872(14) 0.02111(14) -0.00536(11) -0.00370(10) -0.00033(10)
N1 0.0152(8) 0.0163(9) 0.0190(9) -0.0029(7) -0.0016(7) -0.0006(7)
N2 0.0141(8) 0.0196(9) 0.0160(9) -0.0019(7) -0.0014(7) -0.0014(7)
S1 0.0148(3) 0.0173(3) 0.0327(3) -0.0024(2) -0.0032(2) -0.0015(2)
S2 0.0200(3) 0.0188(3) 0.0168(3) -0.0055(2) 0.0016(2) -0.0041(2)
S3 0.0138(2) 0.0316(3) 0.0166(3) -0.0013(2) -0.0020(2) -0.0015(2)
S4 0.0226(3) 0.0244(3) 0.0187(3) -0.0088(2) -0.0072(2) 0.0046(2)
O 0.146(7) 0.099(5) 0.302(13) 0.082(7) -0.145(9) -0.079(5)
B1 0.0161(11) 0.0184(12) 0.0133(11) -0.0036(10) -0.0024(9) 0.0009(9)
C1 0.0123(10) 0.0228(11) 0.0199(11) -0.0026(9) -0.0048(8) -0.0031(8)
C2 0.0123(10) 0.0241(12) 0.0266(12) -0.0020(10) -0.0039(9) -0.0026(9)
C3 0.0197(11) 0.0249(12) 0.0312(13) 0.0055(10) -0.0051(10) -0.0051(9)
C4 0.0232(12) 0.0389(14) 0.0220(12) 0.0024(11) -0.0022(10) -0.0098(11)
C5 0.0180(11) 0.0377(14) 0.0221(12) -0.0100(10) -0.0016(9) -0.0072(10)
C6 0.0170(10) 0.0242(12) 0.0231(12) -0.0058(9) -0.0045(9) -0.0039(9)
C7 0.0215(10) 0.0179(11) 0.0129(10) -0.0069(8) -0.0010(8) 0.0016(8)
C8 0.0205(10) 0.0205(11) 0.0142(10) -0.0079(9) -0.0013(8) 0.0011(9)
C9 0.0333(13) 0.0215(12) 0.0161(11) -0.0060(9) 0.0025(9) -0.0010(10)
C10 0.0420(14) 0.0223(12) 0.0168(11) -0.0072(9) -0.0087(10) 0.0094(10)
C11 0.0276(12) 0.0263(12) 0.0282(13) -0.0145(10) -0.0115(10) 0.0087(10)
C12 0.0210(11) 0.0222(11) 0.0251(12) -0.0106(10) -0.0046(9) 0.0002(9)
C13 0.0117(10) 0.0192(11) 0.0241(11) -0.0016(9) -0.0046(8) -0.0031(8)
C14 0.0127(10) 0.0268(12) 0.0239(12) -0.0020(10) -0.0043(9) -0.0035(9)
C15 0.0205(11) 0.0283(13) 0.0284(13) 0.0062(10) -0.0064(10) -0.0041(10)
C16 0.0276(13) 0.0231(13) 0.0453(16) 0.0011(11) -0.0140(11) 0.0009(10)
C17 0.0212(12) 0.0242(12) 0.0471(16) -0.0120(11) -0.0103(11) 0.0047(10)
C18 0.0175(11) 0.0265(12) 0.0267(12) -0.0056(10) -0.0046(9) -0.0005(9)
C19 0.0226(11) 0.0159(11) 0.0169(11) -0.0077(9) -0.0003(9) -0.0010(9)
C20 0.0239(11) 0.0200(11) 0.0170(11) -0.0089(9) -0.0017(9) 0.0014(9)
C21 0.0369(13) 0.0208(12) 0.0148(11) -0.0039(9) -0.0016(9) 0.0046(10)
C22 0.0378(13) 0.0215(12) 0.0200(12) -0.0056(10) 0.0095(10) -0.0056(10)
C23 0.0261(12) 0.0284(13) 0.0245(12) -0.0134(10) 0.0069(10) -0.0084(10)
C24 0.0197(11) 0.0243(12) 0.0204(11) -0.0086(9) -0.0008(9) -0.0002(9)
C25 0.0191(11) 0.0263(13) 0.0477(15) -0.0117(11) -0.0052(10) -0.0076(10)
C26 0.0335(14) 0.0349(15) 0.074(2) -0.0280(15) -0.0099(14) -0.0054(12)
C27 0.0284(14) 0.0380(15) 0.0614(19) -0.0002(14) -0.0077(13) -0.0177(12)
C28 0.0196(11) 0.0324(13) 0.0424(15) -0.0127(11) -0.0097(10) 0.0000(10)
C29 0.0329(12) 0.0209(12) 0.0204(11) -0.0093(9) 0.0005(9) -0.0075(10)
C30 0.0356(14) 0.0379(15) 0.0367(15) -0.0181(12) -0.0018(11) -0.0141(11)
C31 0.0382(14) 0.0290(13) 0.0198(12) -0.0109(10) 0.0023(10) -0.0040(11)
C32 0.0527(16) 0.0223(13) 0.0280(13) -0.0096(11) 0.0010(12) -0.0072(11)
C33 0.0140(10) 0.0438(14) 0.0183(11) -0.0067(10) -0.0037(9) -0.0021(10)
C34 0.0182(11) 0.0474(15) 0.0261(13) -0.0127(11) -0.0016(9) -0.0085(11)
C35 0.0205(12) 0.0568(17) 0.0286(13) -0.0042(12) -0.0086(10) 0.0012(11)
C36 0.0258(12) 0.0553(17) 0.0261(13) -0.0166(12) -0.0062(10) 0.0010(12)
C37 0.0314(13) 0.0346(14) 0.0287(13) -0.0205(11) -0.0115(10) 0.0055(11)
C38 0.0563(17) 0.0472(16) 0.0223(13) -0.0184(12) -0.0109(12) 0.0105(13)
C39 0.0340(13) 0.0305(13) 0.0350(14) -0.0189(11) -0.0065(11) 0.0031(11)
C40 0.0370(15) 0.0523(17) 0.0525(17) -0.0333(14) -0.0219(13) 0.0089(13)
C41 0.0189(10) 0.0165(10) 0.0126(10) 0.0012(8) -0.0027(8) 0.0000(8)
C42 0.0176(10) 0.0173(11) 0.0162(10) -0.0010(9) 0.0001(8) -0.0003(8)
C43 0.0225(11) 0.0161(11) 0.0197(11) -0.0036(9) -0.0016(9) -0.0015(9)
C44 0.0252(11) 0.0222(12) 0.0180(11) -0.0080(9) 0.0000(9) 0.0015(9)
C45 0.0183(10) 0.0245(12) 0.0186(11) -0.0051(9) 0.0001(9) 0.0022(9)
C46 0.0180(10) 0.0224(11) 0.0161(11) -0.0046(9) -0.0032(8) -0.0005(9)
C47 0.0245(12) 0.0246(12) 0.0308(13) -0.0128(10) 0.0024(10) -0.0017(10)
C48 0.0223(12) 0.0375(14) 0.0308(14) -0.0167(12) -0.0005(10) 0.0030(11)
C49 0.0165(10) 0.0154(10) 0.0177(11) -0.0040(8) -0.0020(8) -0.0028(8)
C50 0.0186(10) 0.0188(11) 0.0188(11) -0.0036(9) -0.0015(8) 0.0004(8)
C51 0.0219(11) 0.0251(12) 0.0176(11) -0.0062(9) 0.0014(9) -0.0021(9)
C52 0.0259(11) 0.0220(11) 0.0139(11) 0.0009(9) -0.0031(9) -0.0044(9)
C53 0.0217(11) 0.0156(11) 0.0194(11) -0.0023(9) -0.0028(9) -0.0030(8)
C54 0.0182(10) 0.0169(11) 0.0185(11) -0.0046(9) 0.0009(8) -0.0010(8)
C55 0.0344(14) 0.0496(17) 0.0211(13) -0.0103(12) 0.0001(11) 0.0085(12)
C56 0.0396(14) 0.0249(13) 0.0228(12) -0.0042(10) -0.0090(11) 0.0094(11)
C57 0.0126(9) 0.0180(11) 0.0167(10) -0.0043(8) -0.0026(8) 0.0039(8)
C58 0.0170(10) 0.0190(11) 0.0140(10) -0.0033(8) -0.0015(8) 0.0043(8)
C59 0.0156(10) 0.0191(11) 0.0203(11) -0.0092(9) -0.0036(8) 0.0026(8)
C60 0.0138(10) 0.0167(11) 0.0232(11) -0.0054(9) -0.0010(8) -0.0002(8)
C61 0.0143(10) 0.0200(11) 0.0164(10) -0.0039(9) -0.0021(8) 0.0035(8)
C62 0.0155(10) 0.0201(11) 0.0176(11) -0.0066(9) -0.0041(8) 0.0013(8)
C63 0.0252(12) 0.0267(13) 0.0230(12) -0.0103(10) -0.0027(9) -0.0021(10)
C64 0.0197(11) 0.0225(12) 0.0197(11) -0.0047(9) -0.0022(9) -0.0007(9)
C65 0.0194(10) 0.0185(11) 0.0160(10) -0.0077(9) -0.0013(8) 0.0000(8)
C66 0.0227(11) 0.0183(11) 0.0183(11) -0.0057(9) -0.0029(9) 0.0019(9)
C67 0.0177(10) 0.0244(12) 0.0232(12) -0.0101(10) 0.0001(9) -0.0016(9)
C68 0.0163(10) 0.0272(12) 0.0270(12) -0.0119(10) -0.0053(9) 0.0036(9)
C69 0.0230(11) 0.0209(11) 0.0199(11) -0.0091(9) -0.0051(9) 0.0036(9)
C70 0.0187(10) 0.0188(11) 0.0186(11) -0.0072(9) -0.0008(8) -0.0003(8)
C71 0.0215(12) 0.0357(14) 0.0314(14) -0.0065(11) -0.0003(10) -0.0035(10)
C72 0.0256(12) 0.0296(13) 0.0266(13) -0.0076(10) -0.0083(10) 0.0060(10)
C73 0.059(6) 0.048(5) 0.130(11) 0.009(6) -0.008(6) 0.028(4)
C74 0.034(3) 0.040(4) 0.069(4) -0.019(3) -0.010(3) -0.001(3)
C75 0.087(4) 0.064(3) 0.227(7) 0.035(4) -0.059(4) -0.022(3)
F1 0.0252(7) 0.0592(10) 0.0748(11) -0.0472(9) 0.0095(7) -0.0135(7)
F2 0.0511(9) 0.0206(7) 0.0566(10) -0.0094(7) -0.0157(8) -0.0059(6)
F3 0.0479(9) 0.0441(9) 0.0325(8) -0.0100(7) -0.0123(7) -0.0150(7)
F4 0.0341(10) 0.0686(15) 0.0929(19) 0.0243(13) 0.0124(10) 0.0286(10)
F5 0.0281(9) 0.1054(18) 0.0280(10) -0.0168(11) 0.0103(7) -0.0010(9)
F6 0.0186(9) 0.148(3) 0.165(3) -0.140(2) 0.0210(12) -0.0235(12)
F7 0.0589(11) 0.0620(11) 0.0593(11) -0.0423(9) 0.0026(8) 0.0097(9)
F8 0.0250(8) 0.1119(15) 0.0465(10) -0.0392(10) 0.0047(7) 0.0116(9)
F9 0.0978(14) 0.0883(13) 0.0169(8) -0.0038(8) 0.0119(8) 0.0442(11)
F10 0.0716(11) 0.0220(8) 0.0366(9) 0.0079(7) 0.0108(8) 0.0133(7)
F11 0.0718(12) 0.0624(11) 0.0837(13) -0.0418(10) -0.0601(10) 0.0377(9)
F12 0.0363(8) 0.0425(9) 0.0319(8) 0.0002(7) 0.0010(6) 0.0209(7)
F13 0.0389(8) 0.0730(11) 0.0321(8) -0.0363(8) 0.0065(6) -0.0165(8)
F14 0.0293(7) 0.0562(9) 0.0427(9) -0.0264(7) -0.0172(6) 0.0050(7)
F15 0.0850(12) 0.0263(8) 0.0434(9) -0.0103(7) -0.0255(8) -0.0157(8)
F16 0.0380(8) 0.0377(8) 0.0207(7) 0.0010(6) 0.0002(6) -0.0195(6)
F17 0.0389(8) 0.0344(8) 0.0193(7) -0.0063(6) 0.0049(6) 0.0088(6)
F18 0.0253(7) 0.0326(7) 0.0190(6) -0.0015(6) -0.0081(5) 0.0008(6)
F19 0.0593(11) 0.0356(9) 0.0901(14) -0.0218(9) 0.0290(9) -0.0221(8)
F20 0.0470(9) 0.0827(12) 0.0326(9) -0.0074(8) 0.0083(7) -0.0298(9)
F21 0.0173(7) 0.0690(11) 0.0782(12) 0.0152(9) -0.0089(8) -0.0107(7)
F22 0.0232(7) 0.0496(9) 0.0330(8) 0.0005(7) -0.0126(6) 0.0048(6)
F23 0.0960(13) 0.0249(8) 0.0423(9) -0.0108(7) -0.0304(9) 0.0206(8)
F24 0.0276(7) 0.0415(8) 0.0337(8) 0.0102(7) -0.0060(6) 0.0004(6)

loop_
_atom_type_symbol
_atom_type_description
_atom_type_scat_dispersion_real
_atom_type_scat_dispersion_imag
_atom_type_scat_source
C C 0.0033 0.0016 'International Tables Vol C Tables 4.2.6.8 and 6.1.1.4'
H H 0.0000 0.0000 'International Tables Vol C Tables 4.2.6.8 and 6.1.1.4'
B B 0.0013 0.0007 'International Tables Vol C Tables 4.2.6.8 and 6.1.1.4'
N N 0.0061 0.0033 'International Tables Vol C Tables 4.2.6.8 and 6.1.1.4'
F F 0.0171 0.0103 'International Tables Vol C Tables 4.2.6.8 and 6.1.1.4'
S S 0.1246 0.1234 'International Tables Vol C Tables 4.2.6.8 and 6.1.1.4'
Cu Cu 0.3201 1.2651 'International Tables Vol C Tables 4.2.6.8 and 6.1.1.4'
O O 0.0106 0.0060 'International Tables Vol C Tables 4.2.6.8 and 6.1.1.4'

loop_
_geom_angle_atom_site_label_1
_geom_angle_atom_site_label_2
_geom_angle_atom_site_label_3
_geom_angle
_geom_angle_site_symmetry_1
_geom_angle_site_symmetry_3
N1 Cu1 N2 105.53(6) . .
N1 Cu1 S2 87.76(5) . .
N2 Cu1 S2 108.41(5) . .
N1 Cu1 S3 112.57(5) . .
N2 Cu1 S3 87.25(5) . .
S2 Cu1 S3 150.50(2) . .
N2 Cu2 N1 108.09(6) . .
N2 Cu2 S4 88.22(5) . .
N1 Cu2 S4 108.04(5) . .
N2 Cu2 S1 110.73(5) . .
N1 Cu2 S1 87.69(5) . .
S4 Cu2 S1 150.71(2) . .
C1 N1 C7 118.48(16) . .
C1 N1 Cu2 115.36(13) . .
C7 N1 Cu2 113.35(12) . .
C1 N1 Cu1 113.92(12) . .
C7 N1 Cu1 114.44(12) . .
Cu2 N1 Cu1 73.07(5) . .
C19 N2 C13 119.09(16) . .
C19 N2 Cu2 114.69(12) . .
C13 N2 Cu2 114.79(12) . .
C19 N2 Cu1 111.81(12) . .
C13 N2 Cu1 114.85(13) . .
Cu2 N2 Cu1 72.96(5) . .
C2 S1 C25 103.85(10) . .
C2 S1 Cu2 96.78(7) . .
C25 S1 Cu2 108.99(8) . .
C8 S2 C29 104.32(10) . .
C8 S2 Cu1 96.64(7) . .
C29 S2 Cu1 111.48(7) . .
C14 S3 C33 102.30(10) . .
C14 S3 Cu1 97.25(7) . .
C33 S3 Cu1 109.99(7) . .
C20 S4 C37 102.34(10) . .
C20 S4 Cu2 95.40(7) . .
C37 S4 Cu2 112.84(8) . .
C73 O C73 180.0(12) . 2_766
C73 O C74 58.2(8) . .
C73 O C74 121.8(8) 2_766 .
C73 O C74 121.8(8) . 2_766
C73 O C74 58.2(8) 2_766 2_766
C74 O C74 180.0(4) . 2_766
C65 B1 C49 110.28(16) . .
C65 B1 C41 108.35(16) . .
C49 B1 C41 109.65(16) . .
C65 B1 C57 110.87(16) . .
C49 B1 C57 109.43(16) . .
C41 B1 C57 108.23(16) . .
C6 C1 C2 118.20(19) . .
C6 C1 N1 121.95(18) . .
C2 C1 N1 119.37(18) . .
C3 C2 C1 120.0(2) . .
C3 C2 S1 120.32(17) . .
C1 C2 S1 119.71(16) . .
C4 C3 C2 121.0(2) . .
C4 C3 H3 119.5 . .
C2 C3 H3 119.5 . .
C3 C4 C5 119.4(2) . .
C3 C4 H4 120.3 . .
C5 C4 H4 120.3 . .
C6 C5 C4 120.4(2) . .
C6 C5 H5 119.8 . .
C4 C5 H5 119.8 . .
C5 C6 C1 120.7(2) . .
C5 C6 H6 119.6 . .
C1 C6 H6 119.6 . .
C12 C7 C8 118.23(18) . .
C12 C7 N1 121.59(18) . .
C8 C7 N1 119.71(17) . .
C9 C8 C7 119.88(19) . .
C9 C8 S2 120.00(16) . .
C7 C8 S2 120.09(15) . .
C10 C9 C8 120.8(2) . .
C10 C9 H9 119.6 . .
C8 C9 H9 119.6 . .
C9 C10 C11 119.2(2) . .
C9 C10 H10 120.4 . .
C11 C10 H10 120.4 . .
C12 C11 C10 120.7(2) . .
C12 C11 H11 119.6 . .
C10 C11 H11 119.6 . .
C11 C12 C7 120.9(2) . .
C11 C12 H12 119.5 . .
C7 C12 H12 119.5 . .
C18 C13 C14 118.45(19) . .
C18 C13 N2 122.09(19) . .
C14 C13 N2 119.00(18) . .
C15 C14 C13 119.8(2) . .
C15 C14 S3 120.05(17) . .
C13 C14 S3 120.15(16) . .
C16 C15 C14 120.8(2) . .
C16 C15 H15 119.6 . .
C14 C15 H15 119.6 . .
C15 C16 C17 119.5(2) . .
C15 C16 H16 120.2 . .
C17 C16 H16 120.2 . .
C18 C17 C16 120.5(2) . .
C18 C17 H17 119.7 . .
C16 C17 H17 119.7 . .
C17 C18 C13 120.5(2) . .
C17 C18 H18 119.8 . .
C13 C18 H18 119.8 . .
C24 C19 N2 122.43(18) . .
C24 C19 C20 117.88(19) . .
N2 C19 C20 119.17(18) . .
C21 C20 C19 120.03(19) . .
C21 C20 S4 119.93(16) . .
C19 C20 S4 120.04(16) . .
C22 C21 C20 120.6(2) . .
C22 C21 H21 119.7 . .
C20 C21 H21 119.7 . .
C21 C22 C23 119.7(2) . .
C21 C22 H22 120.1 . .
C23 C22 H22 120.1 . .
C24 C23 C22 120.5(2) . .
C24 C23 H23 119.8 . .
C22 C23 H23 119.8 . .
C23 C24 C19 120.9(2) . .
C23 C24 H24 119.5 . .
C19 C24 H24 119.5 . .
C28 C25 C26 111.6(2) . .
C28 C25 C27 110.88(19) . .
C26 C25 C27 110.7(2) . .
C28 C25 S1 110.40(15) . .
C26 C25 S1 103.49(15) . .
C27 C25 S1 109.56(17) . .
C25 C26 H26A 109.5 . .
C25 C26 H26B 109.5 . .
H26A C26 H26B 109.5 . .
C25 C26 H26C 109.5 . .
H26A C26 H26C 109.5 . .
H26B C26 H26C 109.5 . .
C25 C27 H27A 109.5 . .
C25 C27 H27B 109.5 . .
H27A C27 H27B 109.5 . .
C25 C27 H27C 109.5 . .
H27A C27 H27C 109.5 . .
H27B C27 H27C 109.5 . .
C25 C28 H28A 109.5 . .
C25 C28 H28B 109.5 . .
H28A C28 H28B 109.5 . .
C25 C28 H28C 109.5 . .
H28A C28 H28C 109.5 . .
H28B C28 H28C 109.5 . .
C31 C29 C30 112.78(19) . .
C31 C29 C32 110.45(19) . .
C30 C29 C32 109.98(19) . .
C31 C29 S2 110.45(15) . .
C30 C29 S2 103.21(15) . .
C32 C29 S2 109.74(15) . .
C29 C30 H30A 109.5 . .
C29 C30 H30B 109.5 . .
H30A C30 H30B 109.5 . .
C29 C30 H30C 109.5 . .
H30A C30 H30C 109.5 . .
H30B C30 H30C 109.5 . .
C29 C31 H31A 109.5 . .
C29 C31 H31B 109.5 . .
H31A C31 H31B 109.5 . .
C29 C31 H31C 109.5 . .
H31A C31 H31C 109.5 . .
H31B C31 H31C 109.5 . .
C29 C32 H32A 109.5 . .
C29 C32 H32B 109.5 . .
H32A C32 H32B 109.5 . .
C29 C32 H32C 109.5 . .
H32A C32 H32C 109.5 . .
H32B C32 H32C 109.5 . .
C36 C33 C35 110.35(19) . .
C36 C33 C34 112.2(2) . .
C35 C33 C34 110.66(18) . .
C36 C33 S3 103.85(14) . .
C35 C33 S3 109.71(16) . .
C34 C33 S3 109.80(14) . .
C33 C34 H34A 109.5 . .
C33 C34 H34B 109.5 . .
H34A C34 H34B 109.5 . .
C33 C34 H34C 109.5 . .
H34A C34 H34C 109.5 . .
H34B C34 H34C 109.5 . .
C33 C35 H35A 109.5 . .
C33 C35 H35B 109.5 . .
H35A C35 H35B 109.5 . .
C33 C35 H35C 109.5 . .
H35A C35 H35C 109.5 . .
H35B C35 H35C 109.5 . .
C33 C36 H36A 109.5 . .
C33 C36 H36B 109.5 . .
H36A C36 H36B 109.5 . .
C33 C36 H36C 109.5 . .
H36A C36 H36C 109.5 . .
H36B C36 H36C 109.5 . .
C39 C37 C38 111.3(2) . .
C39 C37 C40 111.9(2) . .
C38 C37 C40 110.5(2) . .
C39 C37 S4 110.84(15) . .
C38 C37 S4 109.28(16) . .
C40 C37 S4 102.74(15) . .
C37 C38 H38A 109.5 . .
C37 C38 H38B 109.5 . .
H38A C38 H38B 109.5 . .
C37 C38 H38C 109.5 . .
H38A C38 H38C 109.5 . .
H38B C38 H38C 109.5 . .
C37 C39 H39A 109.5 . .
C37 C39 H39B 109.5 . .
H39A C39 H39B 109.5 . .
C37 C39 H39C 109.5 . .
H39A C39 H39C 109.5 . .
H39B C39 H39C 109.5 . .
C37 C40 H40A 109.5 . .
C37 C40 H40B 109.5 . .
H40A C40 H40B 109.5 . .
C37 C40 H40C 109.5 . .
H40A C40 H40C 109.5 . .
H40B C40 H40C 109.5 . .
C42 C41 C46 115.17(18) . .
C42 C41 B1 123.79(17) . .
C46 C41 B1 121.04(18) . .
C43 C42 C41 122.75(19) . .
C43 C42 H42 118.6 . .
C41 C42 H42 118.6 . .
C42 C43 C44 120.67(19) . .
C42 C43 C47 121.27(18) . .
C44 C43 C47 118.03(18) . .
C45 C44 C43 118.20(19) . .
C45 C44 H44 120.9 . .
C43 C44 H44 120.9 . .
C44 C45 C46 120.61(19) . .
C44 C45 C48 119.16(19) . .
C46 C45 C48 120.23(19) . .
C45 C46 C41 122.60(19) . .
C45 C46 H46 118.7 . .
C41 C46 H46 118.7 . .
F1 C47 F2 106.98(18) . .
F1 C47 F3 105.92(18) . .
F2 C47 F3 104.86(17) . .
F1 C47 C43 113.92(18) . .
F2 C47 C43 112.62(18) . .
F3 C47 C43 111.89(18) . .
F6A C48 F4A 102.3(14) . .
F6A C48 F5A 103.0(14) . .
F4A C48 F5A 107.8(13) . .
F6A C48 F6 125.1(10) . .
F4A C48 F6 50.5(9) . .
F5A C48 F6 59.6(10) . .
F6A C48 F5 55.6(12) . .
F4A C48 F5 135.1(8) . .
F5A C48 F5 53.1(10) . .
F6 C48 F5 106.8(2) . .
F6A C48 F4 47.7(12) . .
F4A C48 F4 61.9(9) . .
F5A C48 F4 137.1(9) . .
F6 C48 F4 107.6(2) . .
F5 C48 F4 102.6(2) . .
F6A C48 C45 120.2(10) . .
F4A C48 C45 112.2(8) . .
F5A C48 C45 110.5(9) . .
F6 C48 C45 114.57(19) . .
F5 C48 C45 112.62(19) . .
F4 C48 C45 111.8(2) . .
C50 C49 C54 115.57(18) . .
C50 C49 B1 121.59(17) . .
C54 C49 B1 122.77(17) . .
C51 C50 C49 122.53(19) . .
C51 C50 H50 118.7 . .
C49 C50 H50 118.7 . .
C52 C51 C50 120.46(19) . .
C52 C51 C55 120.59(19) . .
C50 C51 C55 118.90(19) . .
C51 C52 C53 118.58(19) . .
C51 C52 H52 120.7 . .
C53 C52 H52 120.7 . .
C52 C53 C54 120.89(19) . .
C52 C53 C56 118.34(19) . .
C54 C53 C56 120.77(19) . .
C53 C54 C49 121.94(19) . .
C53 C54 H54 119.0 . .
C49 C54 H54 119.0 . .
F9 C55 F8 109.0(2) . .
F9 C55 F7 104.7(2) . .
F8 C55 F7 103.4(2) . .
F9 C55 C51 113.8(2) . .
F8 C55 C51 113.7(2) . .
F7 C55 C51 111.4(2) . .
F11 C56 F12 107.5(2) . .
F11 C56 F10 105.90(19) . .
F12 C56 F10 105.07(18) . .
F11 C56 C53 111.83(19) . .
F12 C56 C53 113.84(18) . .
F10 C56 C53 112.12(19) . .
C58 C57 C62 115.34(18) . .
C58 C57 B1 124.25(17) . .
C62 C57 B1 120.41(17) . .
C57 C58 C59 122.31(18) . .
C57 C58 H58 118.8 . .
C59 C58 H58 118.8 . .
C60 C59 C58 121.23(18) . .
C60 C59 C63 119.14(18) . .
C58 C59 C63 119.58(18) . .
C61 C60 C59 117.67(19) . .
C61 C60 H60 121.2 . .
C59 C60 H60 121.2 . .
C60 C61 C62 120.89(19) . .
C60 C61 C64 120.82(18) . .
C62 C61 C64 118.28(18) . .
C61 C62 C57 122.55(19) . .
C61 C62 H62 118.7 . .
C57 C62 H62 118.7 . .
F13 C63 F14 105.45(18) . .
F13 C63 F15 106.71(18) . .
F14 C63 F15 105.84(18) . .
F13 C63 C59 112.62(18) . .
F14 C63 C59 112.64(17) . .
F15 C63 C59 113.00(18) . .
F16 C64 F17 107.21(16) . .
F16 C64 F18 106.07(16) . .
F17 C64 F18 105.49(16) . .
F16 C64 C61 113.32(17) . .
F17 C64 C61 111.99(17) . .
F18 C64 C61 112.22(16) . .
C70 C65 C66 115.06(18) . .
C70 C65 B1 123.42(18) . .
C66 C65 B1 121.28(18) . .
C67 C66 C65 122.64(19) . .
C67 C66 H66 118.7 . .
C65 C66 H66 118.7 . .
C68 C67 C66 120.91(19) . .
C68 C67 C71 120.80(19) . .
C66 C67 C71 118.28(19) . .
C67 C68 C69 118.02(19) . .
C67 C68 H68 121.0 . .
C69 C68 H68 121.0 . .
C68 C69 C70 120.71(19) . .
C68 C69 C72 120.33(19) . .
C70 C69 C72 118.94(19) . .
C69 C70 C65 122.61(19) . .
C69 C70 H70 118.7 . .
C65 C70 H70 118.7 . .
F21 C71 F19 106.6(2) . .
F21 C71 F20 106.43(19) . .
F19 C71 F20 105.7(2) . .
F21 C71 C67 112.92(19) . .
F19 C71 C67 112.57(19) . .
F20 C71 C67 112.16(19) . .
F23 C72 F24 106.26(19) . .
F23 C72 F22 106.36(18) . .
F24 C72 F22 105.86(17) . .
F23 C72 C69 112.54(18) . .
F24 C72 C69 112.81(17) . .
F22 C72 C69 112.48(19) . .
O C73 C75 124.3(11) . .
O C73 H73A 106.3 . .
C75 C73 H73A 106.3 . .
O C73 H73B 106.3 . .
C75 C73 H73B 106.3 . .
H73A C73 H73B 106.4 . .
C75 C74 O 119.3(5) . .
C75 C74 H74A 107.5 . .
O C74 H74A 107.5 . .
C75 C74 H74B 107.5 . .
O C74 H74B 107.5 . .
H74A C74 H74B 107.0 . .
C75 C74 H75E 40.2 . .
O C74 H75E 127.3 . .
H74A C74 H75E 67.7 . .
H74B C74 H75E 124.4 . .
C75 C74 H75F 40.2 . .
O C74 H75F 139.7 . .
H74A C74 H75F 112.0 . .
H74B C74 H75F 68.1 . .
H75E C74 H75F 64.6 . .
C74 C75 C73 56.2(6) . .
C74 C75 H75A 114.0 . .
C73 C75 H75A 167.4 . .
C74 C75 H75B 114.3 . .
C73 C75 H75B 75.9 . .
H75A C75 H75B 104.0 . .
C74 C75 H75C 114.1 . .
C73 C75 H75C 88.1 . .
H75A C75 H75C 103.9 . .
H75B C75 H75C 105.4 . .
C74 C75 H75D 167.9 . .
C73 C75 H75D 111.7 . .
H75A C75 H75D 77.9 . .
H75B C75 H75D 58.5 . .
H75C C75 H75D 62.4 . .
C74 C75 H75E 82.9 . .
C73 C75 H75E 112.8 . .
H75A C75 H75E 71.0 . .
H75B C75 H75E 162.1 . .
H75C C75 H75E 60.8 . .
H75D C75 H75E 103.7 . .
C74 C75 H75F 83.1 . .
C73 C75 H75F 113.7 . .
H75A C75 H75F 54.7 . .
H75B C75 H75F 77.7 . .
H75C C75 H75F 157.8 . .
H75D C75 H75F 103.6 . .
H75E C75 H75F 110.6 . .

loop_
_geom_bond_atom_site_label_1
_geom_bond_atom_site_label_2
_geom_bond_distance
_geom_bond_site_symmetry_2
Cu1 N1 2.0887(16) .
Cu1 N2 2.1011(17) .
Cu1 S2 2.2805(6) .
Cu1 S3 2.2805(6) .
Cu2 N2 2.0568(16) .
Cu2 N1 2.0641(16) .
Cu2 S4 2.2797(6) .
Cu2 S1 2.2834(6) .
N1 C1 1.409(2) .
N1 C7 1.416(2) .
N2 C19 1.403(2) .
N2 C13 1.415(2) .
S1 C2 1.786(2) .
S1 C25 1.870(2) .
S2 C8 1.785(2) .
S2 C29 1.877(2) .
S3 C14 1.783(2) .
S3 C33 1.878(2) .
S4 C20 1.777(2) .
S4 C37 1.880(2) .
O C73 1.133(11) .
O C73 1.133(11) 2_766
O C74 1.687(6) .
O C74 1.687(6) 2_766
B1 C65 1.638(3) .
B1 C49 1.641(3) .
B1 C41 1.642(3) .
B1 C57 1.643(3) .
C1 C6 1.399(3) .
C1 C2 1.406(3) .
C2 C3 1.386(3) .
C3 C4 1.377(3) .
C3 H3 0.9500 .
C4 C5 1.388(3) .
C4 H4 0.9500 .
C5 C6 1.382(3) .
C5 H5 0.9500 .
C6 H6 0.9500 .
C7 C12 1.398(3) .
C7 C8 1.406(3) .
C8 C9 1.393(3) .
C9 C10 1.384(3) .
C9 H9 0.9500 .
C10 C11 1.386(3) .
C10 H10 0.9500 .
C11 C12 1.375(3) .
C11 H11 0.9500 .
C12 H12 0.9500 .
C13 C18 1.398(3) .
C13 C14 1.407(3) .
C14 C15 1.390(3) .
C15 C16 1.377(3) .
C15 H15 0.9500 .
C16 C17 1.386(3) .
C16 H16 0.9500 .
C17 C18 1.385(3) .
C17 H17 0.9500 .
C18 H18 0.9500 .
C19 C24 1.399(3) .
C19 C20 1.411(3) .
C20 C21 1.392(3) .
C21 C22 1.375(3) .
C21 H21 0.9500 .
C22 C23 1.385(3) .
C22 H22 0.9500 .
C23 C24 1.379(3) .
C23 H23 0.9500 .
C24 H24 0.9500 .
C25 C28 1.517(3) .
C25 C26 1.523(3) .
C25 C27 1.526(3) .
C26 H26A 0.9800 .
C26 H26B 0.9800 .
C26 H26C 0.9800 .
C27 H27A 0.9800 .
C27 H27B 0.9800 .
C27 H27C 0.9800 .
C28 H28A 0.9800 .
C28 H28B 0.9800 .
C28 H28C 0.9800 .
C29 C31 1.518(3) .
C29 C30 1.519(3) .
C29 C32 1.522(3) .
C30 H30A 0.9800 .
C30 H30B 0.9800 .
C30 H30C 0.9800 .
C31 H31A 0.9800 .
C31 H31B 0.9800 .
C31 H31C 0.9800 .
C32 H32A 0.9800 .
C32 H32B 0.9800 .
C32 H32C 0.9800 .
C33 C36 1.516(3) .
C33 C35 1.523(3) .
C33 C34 1.525(3) .
C34 H34A 0.9800 .
C34 H34B 0.9800 .
C34 H34C 0.9800 .
C35 H35A 0.9800 .
C35 H35B 0.9800 .
C35 H35C 0.9800 .
C36 H36A 0.9800 .
C36 H36B 0.9800 .
C36 H36C 0.9800 .
C37 C39 1.517(3) .
C37 C38 1.518(3) .
C37 C40 1.524(3) .
C38 H38A 0.9800 .
C38 H38B 0.9800 .
C38 H38C 0.9800 .
C39 H39A 0.9800 .
C39 H39B 0.9800 .
C39 H39C 0.9800 .
C40 H40A 0.9800 .
C40 H40B 0.9800 .
C40 H40C 0.9800 .
C41 C42 1.398(3) .
C41 C46 1.408(3) .
C42 C43 1.385(3) .
C42 H42 0.9500 .
C43 C44 1.390(3) .
C43 C47 1.492(3) .
C44 C45 1.385(3) .
C44 H44 0.9500 .
C45 C46 1.387(3) .
C45 C48 1.498(3) .
C46 H46 0.9500 .
C47 F1 1.329(2) .
C47 F2 1.337(2) .
C47 F3 1.346(3) .
C48 F6A 1.16(2) .
C48 F4A 1.244(17) .
C48 F5A 1.293(19) .
C48 F6 1.298(3) .
C48 F5 1.320(3) .
C48 F4 1.333(3) .
C49 C50 1.399(3) .
C49 C54 1.401(3) .
C50 C51 1.391(3) .
C50 H50 0.9500 .
C51 C52 1.377(3) .
C51 C55 1.494(3) .
C52 C53 1.381(3) .
C52 H52 0.9500 .
C53 C54 1.390(3) .
C53 C56 1.494(3) .
C54 H54 0.9500 .
C55 F9 1.318(3) .
C55 F8 1.318(3) .
C55 F7 1.356(3) .
C56 F11 1.328(3) .
C56 F12 1.332(3) .
C56 F10 1.337(3) .
C57 C58 1.391(3) .
C57 C62 1.405(3) .
C58 C59 1.395(3) .
C58 H58 0.9500 .
C59 C60 1.384(3) .
C59 C63 1.494(3) .
C60 C61 1.383(3) .
C60 H60 0.9500 .
C61 C62 1.390(3) .
C61 C64 1.494(3) .
C62 H62 0.9500 .
C63 F13 1.333(2) .
C63 F14 1.334(2) .
C63 F15 1.336(3) .
C64 F16 1.335(2) .
C64 F17 1.341(2) .
C64 F18 1.348(2) .
C65 C70 1.398(3) .
C65 C66 1.406(3) .
C66 C67 1.387(3) .
C66 H66 0.9500 .
C67 C68 1.382(3) .
C67 C71 1.500(3) .
C68 C69 1.388(3) .
C68 H68 0.9500 .
C69 C70 1.393(3) .
C69 C72 1.489(3) .
C70 H70 0.9500 .
C71 F21 1.325(3) .
C71 F19 1.326(3) .
C71 F20 1.327(3) .
C72 F23 1.334(3) .
C72 F24 1.342(3) .
C72 F22 1.344(2) .
C73 C75 1.716(13) .
C73 H73A 0.9900 .
C73 H73B 0.9900 .
C74 C75 1.237(8) .
C74 H74A 0.9900 .
C74 H74B 0.9900 .
C74 H75E 1.4650 .
C74 H75F 1.4689 .
C75 H75A 1.0045 .
C75 H75B 0.9844 .
C75 H75C 0.9865 .
C75 H75D 1.0401 .
C75 H75E 0.9524 .
C75 H75F 0.9543 .
